data_1535998
loop_
_publ_author_name
'Eisenmann, B.'
'Riekel, C.'
'Schaefer, H.'
'Weiss, A.'

_publ_section_title
;
 Zur Kenntnis ternaerer Disilicide der Erdalkalimetalle
;
_journal_name_full 'Zeitschrift fuer Anorganische und Allgemeine Chemie'
_journal_page_first 325
_journal_page_last 331
_journal_volume 372
_journal_year 1970
_chemical_formula_sum 'Ca0.5 Si2 Sr0.5'
_chemical_name_systematic '(Ca0.5 Sr0.5) Si2'
_space_group_IT_number 164
_symmetry_space_group_name_Hall '-P 3 2"'
_symmetry_space_group_name_H-M 'P -3 m 1'
_cell_angle_alpha 90
_cell_angle_beta 90
_cell_angle_gamma 120
_cell_formula_units_Z 1
_cell_length_a 3.91
_cell_length_b 3.91
_cell_length_c 5.15
_cell_volume 68.185
_citation_journal_id_ASTM ZAACAB
_cod_data_source_file Eisenmann_ZAACAB_1970_348.cif
_cod_data_source_block Ca0.5Si2Sr0.5
_cod_original_cell_volume 68.1854
_cod_database_code 1535998

loop_
_symmetry_equiv_pos_as_xyz
x,y,z
-y,x-y,z
-x+y,-x,z
y,x,-z
-x,-x+y,-z
x-y,-y,-z
-x,-y,-z
y,-x+y,-z
x-y,x,-z
-y,-x,z
x,x-y,z
-x+y,y,z

loop_
_atom_site_label
_atom_site_type_symbol
_atom_site_fract_x
_atom_site_fract_y
_atom_site_fract_z
_atom_site_occupancy
_atom_site_U_iso_or_equiv
Sr1 Sr+2 0 0 0 0.5 0.0
Si1 Si-1 0.3333 0.6667 0.568 1 0.0
Ca1 Ca+2 0 0 0 0.5 0.0
